data_1554340
loop_
_publ_author_name
'Olivon, F.'
'Apel, C.'
'Retailleau, P.'
'Allard, P. M.'
'Wolfender, J. L.'
'Touboul, D.'
'Roussi, F.'
'Litaudon, M.'
'Desrat, S.'

_publ_section_title
;
 Searching for original natural products by molecular networking:
 detection, isolation and total synthesis of chloroaustralasines
;
_journal_issue 14
_journal_name_full 'Organic Chemistry Frontiers'
_journal_page_first 2171
_journal_paper_doi 10.1039/C8QO00429C
_journal_volume 5
_journal_year 2018
_chemical_absolute_configuration ad
_chemical_formula_moiety 'C20 H24 Cl N O3'
_chemical_formula_sum 'C20 H24 Cl N O3'
_chemical_formula_weight 361.85
_chemical_name_systematic
(6aS,9R,10R,10aS)-10-chloro-9-hydroxy-6,6,9,12-tetramethyl-6,6a,7,8,9,10,10a,12-octahydro-11H-isochromeno[4,3-c]quinolin-11-one)
_space_group_crystal_system orthorhombic
_space_group_IT_number 19
_space_group_name_Hall 'P 2ac 2ab'
_space_group_name_H-M_alt 'P 21 21 21'
_atom_sites_solution_hydrogens geom
_atom_sites_solution_primary dual
_atom_sites_solution_secondary difmap
_audit_creation_method SHELXL-2016/6
_audit_update_record
;
2017-06-08 deposited with the CCDC.
2018-06-07 downloaded from the CCDC.
;
_cell_angle_alpha 90
_cell_angle_beta 90
_cell_angle_gamma 90
_cell_formula_units_Z 4
_cell_length_a 7.5080(2)
_cell_length_b 11.2397(3)
_cell_length_c 21.9828(15)
_cell_measurement_reflns_used 5010
_cell_measurement_temperature 293(2)
_cell_measurement_theta_max 71.7
_cell_measurement_theta_min 3.9
_cell_volume 1855.08(14)
_computing_cell_refinement
;
CrystalClear-SM Expert 2.0 r16 (Rigaku, 2014)
;
_computing_data_collection
;
CrystalClear-SM Expert 2.0 r16 (Rigaku, 2014)
;
_computing_data_reduction
;
CrystalClear-SM Expert 2.0 r16 (Rigaku, 2014)
;
_computing_structure_refinement 'SHELXL-2016/6 (Sheldrick, 2015)'
_computing_structure_solution 'ShelXT (Sheldrick, 2015)'
_diffrn_ambient_temperature 293(2)
_diffrn_measured_fraction_theta_full 0.997
_diffrn_measured_fraction_theta_max 0.997
_diffrn_measurement_device_type 'Rigaku rotating anode diffractometer mm007HF Rapid2'
_diffrn_measurement_method 'profile data from \w-scans'
_diffrn_radiation_type CuK\a
_diffrn_radiation_wavelength 1.54187
_diffrn_reflns_av_R_equivalents 0.0525
_diffrn_reflns_av_unetI/netI 0.0720
_diffrn_reflns_Laue_measured_fraction_full 0.997
_diffrn_reflns_Laue_measured_fraction_max 0.997
_diffrn_reflns_limit_h_max 9
_diffrn_reflns_limit_h_min -6
_diffrn_reflns_limit_k_max 12
_diffrn_reflns_limit_k_min -13
_diffrn_reflns_limit_l_max 26
_diffrn_reflns_limit_l_min -25
_diffrn_reflns_number 10037
_diffrn_reflns_point_group_measured_fraction_full 0.990
_diffrn_reflns_point_group_measured_fraction_max 0.989
_diffrn_reflns_theta_full 67.687
_diffrn_reflns_theta_max 68.206
_diffrn_reflns_theta_min 4.022
_diffrn_source 'rotating anode'
_exptl_absorpt_coefficient_mu 1.971
_exptl_absorpt_correction_T_max 1.000
_exptl_absorpt_correction_T_min 0.647
_exptl_absorpt_correction_type multi-scan
_exptl_absorpt_process_details 'Reqab (Higashi, 1998)'
_exptl_crystal_colour colourless
_exptl_crystal_density_diffrn 1.296
_exptl_crystal_description platelet
_exptl_crystal_F_000 768
_exptl_crystal_recrystallization_method 'Re-crystallisation from solvent: MeOH'
_exptl_crystal_size_max 0.28
_exptl_crystal_size_mid 0.20
_exptl_crystal_size_min 0.08
_refine_diff_density_max 0.364
_refine_diff_density_min -0.655
_refine_diff_density_rms 0.071
_refine_ls_abs_structure_details
;
 Flack x determined using 577 quotients [(I+)-(I-)]/[(I+)+(I-)]
 (Parsons, Flack and Wagner, Acta Cryst. B69 (2013) 249-259).
;
_refine_ls_abs_structure_Flack 0.034(10)
_refine_ls_extinction_method none
_refine_ls_goodness_of_fit_ref 1.140
_refine_ls_hydrogen_treatment constr
_refine_ls_matrix_type full
_refine_ls_number_parameters 231
_refine_ls_number_reflns 3348
_refine_ls_number_restraints 0
_refine_ls_restrained_S_all 1.140
_refine_ls_R_factor_all 0.1108
_refine_ls_R_factor_gt 0.0543
_refine_ls_shift/su_max 0.000
_refine_ls_shift/su_mean 0.000
_refine_ls_structure_factor_coef Fsqd
_refine_ls_weighting_details 'w=1/[\s^2^(Fo^2^)+(0.0150P)^2^+2.0034P] where P=(Fo^2^+2Fc^2^)/3'
_refine_ls_weighting_scheme calc
_refine_ls_wR_factor_gt 0.0941
_refine_ls_wR_factor_ref 0.1410
_reflns_Friedel_coverage 0.711
_reflns_Friedel_fraction_full 0.981
_reflns_Friedel_fraction_max 0.978
_reflns_number_gt 1979
_reflns_number_total 3348
_reflns_threshold_expression 'I > 2\s(I)'
_cod_data_source_file c8qo00429c2.cif
_cod_data_source_block compound_2
_cod_depositor_comments
;
The following automatic conversions were performed:

data item '_exptl_absorpt_correction_type' value 'Multi-scan' was
changed to 'multi-scan' in accordance with the
/home/saulius/struct/COD-crude-data/automatic-downloads/DataCite-retrospective/RSC/depositions/lib/dictionaries/cif_core.dic
dictionary named 'cif_core.dic' version 2.4.2 last updated on
2011-04-26.

Automatic conversion script
Id: cif_fix_values 6909 2019-04-08 15:41:33Z antanas 
;
_cod_database_code 1554340
_shelx_shelxl_version_number 2016/6
_shelx_space_group_comment
;
The symmetry employed for this shelxl refinement is uniquely defined
by the following loop, which should always be used as a source of
symmetry information in preference to the above space-group names.
They are only intended as comments.
;

loop_
_space_group_symop_operation_xyz
'x, y, z'
'-x+1/2, -y, z+1/2'
'-x, y+1/2, -z+1/2'
'x+1/2, -y+1/2, -z'

loop_
_atom_site_label
_atom_site_type_symbol
_atom_site_fract_x
_atom_site_fract_y
_atom_site_fract_z
_atom_site_U_iso_or_equiv
_atom_site_adp_type
_atom_site_occupancy
_atom_site_site_symmetry_order
_atom_site_calc_flag
_atom_site_refinement_flags_posn
_atom_site_refinement_flags_adp
Cl1' Cl 0.1917(3) 0.51856(17) 0.36830(8) 0.0663(6) Uani 1 1 d . .
O2' O 0.6521(7) 0.6593(3) 0.47755(18) 0.0492(12) Uani 1 1 d . .
O1 O 0.5788(7) 0.3253(4) 0.3473(2) 0.0604(15) Uani 1 1 d . .
O1' O 0.4853(7) 0.6239(5) 0.2283(2) 0.0636(15) Uani 1 1 d . .
H1' H 0.475257 0.672523 0.200675 0.095 Uiso 1 1 calc R U
N1 N 0.6221(8) 0.2980(4) 0.4491(2) 0.0513(16) Uani 1 1 d . .
C3 C 0.5875(9) 0.4992(5) 0.4090(3) 0.0439(16) Uani 1 1 d . .
C4 C 0.6313(9) 0.5411(5) 0.4647(3) 0.0426(16) Uani 1 1 d . .
C4A C 0.6511(9) 0.4653(5) 0.5169(3) 0.0434(16) Uani 1 1 d . .
C8A C 0.6421(10) 0.3424(5) 0.5075(3) 0.0450(16) Uani 1 1 d . .
C8' C 0.6618(10) 0.7406(5) 0.4256(3) 0.0455(17) Uani 1 1 d . .
C2 C 0.5946(10) 0.3707(5) 0.3990(3) 0.0451(17) Uani 1 1 d . .
C3' C 0.5420(9) 0.5817(5) 0.3569(3) 0.0450(17) Uani 1 1 d . .
H3' H 0.645308 0.583746 0.329667 0.054 Uiso 1 1 calc R U
C1' C 0.3338(11) 0.6328(6) 0.2684(3) 0.0547(19) Uani 1 1 d . .
C4' C 0.5158(9) 0.7073(5) 0.3816(3) 0.0425(16) Uani 1 1 d . .
H4' H 0.405039 0.705769 0.405201 0.051 Uiso 1 1 calc R U
C2' C 0.3801(9) 0.5419(6) 0.3187(3) 0.0497(18) Uani 1 1 d . .
H2' H 0.409346 0.465963 0.299191 0.060 Uiso 1 1 calc R U
C5 C 0.6754(9) 0.5107(6) 0.5758(3) 0.0519(17) Uani 1 1 d . .
H5 H 0.683316 0.592366 0.581848 0.062 Uiso 1 1 calc R U
C8 C 0.6555(11) 0.2660(6) 0.5582(3) 0.0567(19) Uani 1 1 d . .
H8 H 0.648144 0.184031 0.553018 0.068 Uiso 1 1 calc R U
C7 C 0.6793(11) 0.3130(6) 0.6153(3) 0.060(2) Uani 1 1 d . .
H7 H 0.690150 0.262043 0.648428 0.072 Uiso 1 1 calc R U
C6 C 0.6874(10) 0.4343(6) 0.6246(3) 0.0572(19) Uani 1 1 d . .
H6 H 0.701073 0.464408 0.663718 0.069 Uiso 1 1 calc R U
C6' C 0.3202(11) 0.7583(6) 0.2937(3) 0.057(2) Uani 1 1 d . .
H6'A H 0.216827 0.763443 0.320013 0.069 Uiso 1 1 calc R U
H6'B H 0.302821 0.813580 0.260294 0.069 Uiso 1 1 calc R U
C5' C 0.4854(10) 0.7950(6) 0.3295(3) 0.0536(19) Uani 1 1 d . .
H5'A H 0.469573 0.874597 0.345638 0.064 Uiso 1 1 calc R U
H5'B H 0.588389 0.795574 0.302822 0.064 Uiso 1 1 calc R U
C9 C 0.6350(11) 0.1687(5) 0.4381(3) 0.062(2) Uani 1 1 d . .
H9A H 0.747312 0.139921 0.452905 0.093 Uiso 1 1 calc R U
H9B H 0.626139 0.153343 0.395236 0.093 Uiso 1 1 calc R U
H9C H 0.539943 0.128712 0.458957 0.093 Uiso 1 1 calc R U
C10' C 0.6372(12) 0.8629(5) 0.4546(3) 0.063(2) Uani 1 1 d . .
H10A H 0.519064 0.869030 0.470966 0.094 Uiso 1 1 calc R U
H10B H 0.654404 0.923469 0.424338 0.094 Uiso 1 1 calc R U
H10C H 0.722679 0.873122 0.486621 0.094 Uiso 1 1 calc R U
C9' C 0.8495(10) 0.7306(6) 0.3986(3) 0.063(2) Uani 1 1 d . .
H9'A H 0.935660 0.753195 0.428762 0.095 Uiso 1 1 calc R U
H9'B H 0.859519 0.782250 0.364042 0.095 Uiso 1 1 calc R U
H9'C H 0.870916 0.649920 0.386236 0.095 Uiso 1 1 calc R U
C7' C 0.1655(11) 0.5978(7) 0.2339(3) 0.075(3) Uani 1 1 d . .
H7'A H 0.147602 0.651696 0.200526 0.112 Uiso 1 1 calc R U
H7'B H 0.064953 0.601526 0.260782 0.112 Uiso 1 1 calc R U
H7'C H 0.178045 0.518294 0.218560 0.112 Uiso 1 1 calc R U

loop_
_atom_site_aniso_label
_atom_site_aniso_U_11
_atom_site_aniso_U_22
_atom_site_aniso_U_33
_atom_site_aniso_U_23
_atom_site_aniso_U_13
_atom_site_aniso_U_12
Cl1' 0.0672(12) 0.0654(11) 0.0663(12) 0.0142(10) 0.0019(11) -0.0044(11)
O2' 0.072(3) 0.029(2) 0.047(3) 0.0018(19) -0.004(3) 0.002(2)
O1 0.093(4) 0.042(3) 0.046(3) -0.008(2) -0.009(3) 0.007(3)
O1' 0.083(4) 0.064(4) 0.044(3) 0.009(2) 0.010(3) 0.012(3)
N1 0.077(4) 0.030(3) 0.048(3) 0.000(2) -0.012(3) 0.004(3)
C3 0.066(4) 0.033(4) 0.032(3) -0.001(3) -0.001(3) 0.001(3)
C4 0.049(4) 0.033(3) 0.046(4) 0.003(3) 0.004(3) 0.005(3)
C4A 0.062(4) 0.030(3) 0.038(3) 0.006(3) 0.001(4) 0.004(3)
C8A 0.057(5) 0.035(3) 0.043(4) 0.001(3) 0.000(4) 0.003(3)
C8' 0.057(5) 0.036(3) 0.043(4) 0.004(3) 0.002(4) -0.002(3)
C2 0.062(5) 0.026(3) 0.048(4) 0.002(3) 0.002(4) 0.003(3)
C3' 0.061(4) 0.033(3) 0.041(4) 0.002(3) 0.001(4) 0.001(3)
C1' 0.068(5) 0.055(4) 0.041(4) 0.005(3) -0.005(4) 0.010(4)
C4' 0.049(4) 0.038(3) 0.041(4) 0.005(3) -0.001(3) -0.005(3)
C2' 0.067(5) 0.046(4) 0.036(3) 0.005(3) -0.001(4) -0.009(4)
C5 0.064(4) 0.050(4) 0.042(4) -0.002(3) 0.003(4) 0.000(4)
C8 0.071(5) 0.045(4) 0.054(4) 0.006(3) -0.003(5) 0.000(4)
C7 0.081(6) 0.049(4) 0.051(4) 0.011(3) -0.005(4) 0.003(4)
C6 0.066(5) 0.062(5) 0.044(4) 0.003(3) 0.004(4) 0.007(4)
C6' 0.081(6) 0.046(4) 0.046(4) 0.011(3) -0.001(5) 0.009(4)
C5' 0.063(5) 0.048(4) 0.050(4) 0.003(3) -0.001(4) 0.004(4)
C9 0.091(6) 0.025(3) 0.069(5) -0.003(3) -0.007(5) 0.010(4)
C10' 0.094(6) 0.029(3) 0.065(5) -0.008(3) -0.013(5) 0.005(4)
C9' 0.057(5) 0.066(5) 0.067(5) 0.009(4) 0.005(4) -0.014(4)
C7' 0.082(6) 0.076(6) 0.066(5) 0.007(4) -0.027(5) -0.001(5)

loop_
_atom_type_symbol
_atom_type_description
_atom_type_scat_dispersion_real
_atom_type_scat_dispersion_imag
_atom_type_scat_source
C C 0.0181 0.0091 'International Tables Vol C Tables 4.2.6.8 and 6.1.1.4'
H H 0.0000 0.0000 'International Tables Vol C Tables 4.2.6.8 and 6.1.1.4'
Cl Cl 0.3639 0.7018 'International Tables Vol C Tables 4.2.6.8 and 6.1.1.4'
N N 0.0311 0.0180 'International Tables Vol C Tables 4.2.6.8 and 6.1.1.4'
O O 0.0492 0.0322 'International Tables Vol C Tables 4.2.6.8 and 6.1.1.4'

loop_
_geom_angle_atom_site_label_1
_geom_angle_atom_site_label_2
_geom_angle_atom_site_label_3
_geom_angle
C4 O2' C8' 116.8(5)
C1' O1' H1' 109.5
C8A N1 C2 122.7(5)
C8A N1 C9 119.9(5)
C2 N1 C9 117.3(5)
C4 C3 C2 118.2(6)
C4 C3 C3' 121.8(5)
C2 C3 C3' 119.9(5)
C3 C4 O2' 123.6(5)
C3 C4 C4A 122.8(6)
O2' C4 C4A 113.6(5)
C8A C4A C5 120.1(5)
C8A C4A C4 117.6(6)
C5 C4A C4 122.3(6)
N1 C8A C4A 119.9(5)
N1 C8A C8 121.4(6)
C4A C8A C8 118.7(6)
O2' C8' C4' 108.0(5)
O2' C8' C10' 103.3(5)
C4' C8' C10' 113.8(6)
O2' C8' C9' 107.5(6)
C4' C8' C9' 113.7(5)
C10' C8' C9' 109.8(6)
O1 C2 N1 119.7(6)
O1 C2 C3 122.4(6)
N1 C2 C3 117.8(6)
C3 C3' C4' 109.1(5)
C3 C3' C2' 114.3(5)
C4' C3' C2' 111.1(5)
C3 C3' H3' 107.3
C4' C3' H3' 107.3
C2' C3' H3' 107.3
O1' C1' C6' 109.9(6)
O1' C1' C7' 109.3(5)
C6' C1' C7' 111.5(7)
O1' C1' C2' 102.4(6)
C6' C1' C2' 111.6(5)
C7' C1' C2' 111.8(6)
C8' C4' C3' 111.3(5)
C8' C4' C5' 115.4(5)
C3' C4' C5' 110.4(5)
C8' C4' H4' 106.4
C3' C4' H4' 106.4
C5' C4' H4' 106.4
C3' C2' C1' 112.0(6)
C3' C2' Cl1' 109.3(4)
C1' C2' Cl1' 110.6(5)
C3' C2' H2' 108.3
C1' C2' H2' 108.3
Cl1' C2' H2' 108.3
C6 C5 C4A 120.1(6)
C6 C5 H5 120.0
C4A C5 H5 120.0
C7 C8 C8A 119.8(6)
C7 C8 H8 120.1
C8A C8 H8 120.1
C8 C7 C6 121.4(6)
C8 C7 H7 119.3
C6 C7 H7 119.3
C5 C6 C7 119.9(6)
C5 C6 H6 120.1
C7 C6 H6 120.1
C1' C6' C5' 112.6(6)
C1' C6' H6'A 109.1
C5' C6' H6'A 109.1
C1' C6' H6'B 109.1
C5' C6' H6'B 109.1
H6'A C6' H6'B 107.8
C6' C5' C4' 109.5(6)
C6' C5' H5'A 109.8
C4' C5' H5'A 109.8
C6' C5' H5'B 109.8
C4' C5' H5'B 109.8
H5'A C5' H5'B 108.2
N1 C9 H9A 109.5
N1 C9 H9B 109.5
H9A C9 H9B 109.5
N1 C9 H9C 109.5
H9A C9 H9C 109.5
H9B C9 H9C 109.5
C8' C10' H10A 109.5
C8' C10' H10B 109.5
H10A C10' H10B 109.5
C8' C10' H10C 109.5
H10A C10' H10C 109.5
H10B C10' H10C 109.5
C8' C9' H9'A 109.5
C8' C9' H9'B 109.5
H9'A C9' H9'B 109.5
C8' C9' H9'C 109.5
H9'A C9' H9'C 109.5
H9'B C9' H9'C 109.5
C1' C7' H7'A 109.5
C1' C7' H7'B 109.5
H7'A C7' H7'B 109.5
C1' C7' H7'C 109.5
H7'A C7' H7'C 109.5
H7'B C7' H7'C 109.5

loop_
_geom_bond_atom_site_label_1
_geom_bond_atom_site_label_2
_geom_bond_distance
Cl1' C2' 1.805(7)
O2' C4 1.367(6)
O2' C8' 1.465(7)
O1 C2 1.251(7)
O1' C1' 1.443(8)
O1' H1' 0.8200
N1 C8A 1.384(7)
N1 C2 1.387(7)
N1 C9 1.477(7)
C3 C4 1.353(8)
C3 C2 1.462(8)
C3 C3' 1.514(8)
C4 C4A 1.436(7)
C4A C8A 1.399(8)
C4A C5 1.403(8)
C8A C8 1.411(8)
C8' C4' 1.509(9)
C8' C10' 1.526(8)
C8' C9' 1.533(10)
C3' C4' 1.525(8)
C3' C2' 1.544(9)
C3' H3' 0.9800
C1' C6' 1.519(8)
C1' C7' 1.526(10)
C1' C2' 1.545(8)
C4' C5' 1.529(8)
C4' H4' 0.9800
C2' H2' 0.9800
C5 C6 1.377(8)
C5 H5 0.9300
C8 C7 1.374(8)
C8 H8 0.9300
C7 C6 1.379(9)
C7 H7 0.9300
C6 H6 0.9300
C6' C5' 1.526(10)
C6' H6'A 0.9700
C6' H6'B 0.9700
C5' H5'A 0.9700
C5' H5'B 0.9700
C9 H9A 0.9600
C9 H9B 0.9600
C9 H9C 0.9600
C10' H10A 0.9600
C10' H10B 0.9600
C10' H10C 0.9600
C9' H9'A 0.9600
C9' H9'B 0.9600
C9' H9'C 0.9600
C7' H7'A 0.9600
C7' H7'B 0.9600
C7' H7'C 0.9600
